data_2102243
loop_
_publ_author_name
'Angel, R. J.'
'Bismayer, U.'
'Marshall, W. G.'

_publ_section_title
;
 Local and long-range order in ferroelastic lead phosphate at high
 pressure
;
_journal_issue 1
_journal_name_full 'Acta Crystallographica Section B'
_journal_page_first 1
_journal_page_last 9
_journal_paper_doi 10.1107/S0108768103026582
_journal_volume 60
_journal_year 2004
_chemical_formula_analytical 'Pb3 P2 O8'
_chemical_formula_structural 'Pb3 (PO4)2'
_chemical_formula_sum 'O8 P2 Pb3'
_chemical_formula_weight 811.74
_chemical_name_common 'Lead phosphate'
_chemical_name_systematic ' ?'
_space_group_IT_number 15
_symmetry_cell_setting monoclinic
_symmetry_space_group_name_Hall '-C 2yc'
_symmetry_space_group_name_H-M 'C 1 2/c 1'
_cell_angle_alpha 90.0
_cell_angle_beta 102.497(10)
_cell_angle_gamma 90.0
_cell_formula_units_Z 4
_cell_length_a 13.7854(12)
_cell_length_b 5.6547(6)
_cell_length_c 9.4204(9)
_cell_measurement_pressure 288000.
_cell_measurement_temperature 298
_cell_volume 716.94(12)
_cod_data_source_file ws5002.cif
_cod_data_source_block S2P6_phase_1
_cod_depositor_comments
;
The following automatic conversions were performed:
'_geom_bond_publ_flag' value 'N' changed to 'n' according to
'/home/saulius/struct/CIF-dictionaries/cif_core.dic' dictionary named
'cif_core.dic' version 2.4.1 from 2010-06-29 (189
times).

'_geom_angle_publ_flag' value 'N' changed to 'n' according to
'/home/saulius/struct/CIF-dictionaries/cif_core.dic' dictionary named
'cif_core.dic' version 2.4.1 from 2010-06-29 (6 times).

Automatic conversion script
Id: cif_fix_enum 1527 2010-12-29 10:47:43Z saulius 

The following automatic conversions were performed:

'_geom_bond_publ_flag' value 'N' changed to 'n' according to
/home/saulius/struct/CIF-dictionaries/cif_core.dic dictionary named
'cif_core.dic' version 2.4.1 from 2010-06-29 (189
times).

'_geom_angle_publ_flag' value 'N' changed to 'n' according
to /home/saulius/struct/CIF-dictionaries/cif_core.dic dictionary
named 'cif_core.dic' version 2.4.1 from 2010-06-29 (6 times).

Automatic conversion script
Id: cif_fix_values 1715 2011-07-08 13:25:40Z adriana 
;
_cod_original_cell_volume 716.94(9)
_cod_original_sg_symbol_H-M 'C 2/c'
_cod_database_code 2102243

loop_
_symmetry_equiv_pos_site_id
_symmetry_equiv_pos_as_xyz
1 +x,+y,+z
2 -x,+y,-z+1/2
-1 -x,-y,-z
-2 +x,-y,+z+1/2
101 +x+1/2,+y+1/2,+z
102 -x+1/2,+y+1/2,-z+1/2
-101 -x+1/2,-y+1/2,-z
-102 +x+1/2,-y+1/2,+z+1/2

loop_
_atom_site_label
_atom_site_fract_x
_atom_site_fract_y
_atom_site_fract_z
_atom_site_U_iso_or_equiv
_atom_site_thermal_displace_type
_atom_site_occupancy
_atom_site_type_symbol
PB1 0.0 0.282(2) 0.25 0.0185(18) Uiso 1.0 PB
PB2 0.3168(4) 0.3084(14) 0.3489(9) 0.0185(18) Uiso 1.0 PB
P 0.6015(3) 0.2532(13) 0.4486(6) 0.015(3) Uiso 1.0 P
O21 0.6461(6) 0.0258(18) 0.3964(12) 0.0132(16) Uiso 1.0 O
O22 0.6311(6) 0.4685(18) 0.3677(10) 0.0132(16) Uiso 1.0 O
O23 0.6416(7) 0.2843(18) 0.6135(8) 0.0132(16) Uiso 1.0 O
O1 0.4887(4) 0.2325(18) 0.4172(11) 0.0132(16) Uiso 1.0 O

loop_
_atom_type_symbol
Pb
P
O

loop_
_geom_angle_atom_site_label_1
_geom_angle_atom_site_label_2
_geom_angle_atom_site_label_3
_geom_angle_site_symmetry_1
_geom_angle_site_symmetry_3
_geom_angle
_geom_angle_publ_flag
O21 P O22 1_555 1_555 109.47(11) n
O21 P O23 1_555 1_555 109.50(10) n
O21 P O1 1_555 1_555 109.46(11) n
O22 P O23 1_555 1_555 109.45(10) n
O22 P O1 1_555 1_555 109.50(11) n
O23 P O1 1_555 1_555 109.44(12) n

loop_
_geom_bond_atom_site_label_1
_geom_bond_atom_site_label_2
_geom_bond_site_symmetry_2
_geom_bond_distance
_geom_bond_publ_flag
PB1 PB2 1_555 4.266(5) n
PB1 PB2 2_555 4.266(5) n
PB1 PB2 101_445 3.928(12) n
PB1 PB2 101_455 4.140(12) n
PB1 PB2 102_545 3.928(12) n
PB1 PB2 102_555 4.140(12) n
PB1 PB2 -101_556 4.097(7) n
PB1 PB2 -102_455 4.097(7) n
PB1 P 101_445 3.641(12) n
PB1 P 101_455 3.381(11) n
PB1 P 102_545 3.641(12) n
PB1 P 102_555 3.381(11) n
PB1 P -101_556 3.432(5) n
PB1 P -102_455 3.432(5) n
PB1 O21 101_455 2.581(11) n
PB1 O21 102_555 2.581(11) n
PB1 O21 -101_556 4.386(10) n
PB1 O21 -102_455 4.386(10) n
PB1 O22 101_445 2.601(13) n
PB1 O22 101_455 4.326(15) n
PB1 O22 102_545 2.601(13) n
PB1 O22 102_555 4.326(15) n
PB1 O23 -101_556 2.586(10) n
PB1 O23 -102_455 2.586(10) n
PB1 O1 101_445 3.501(14) n
PB1 O1 101_455 3.018(13) n
PB1 O1 102_545 3.501(14) n
PB1 O1 102_555 3.018(13) n
PB1 O1 -101_556 3.106(10) n
PB1 O1 -102_455 3.106(10) n
PB2 PB1 1_555 4.266(5) n
PB2 PB1 101_545 4.140(12) n
PB2 PB1 101_555 3.928(12) n
PB2 PB1 -101_556 4.097(7) n
PB2 PB2 102_545 3.657(8) n
PB2 PB2 102_555 3.657(8) n
PB2 PB2 -101_556 3.768(16) n
PB2 P 1_555 3.846(7) n
PB2 P 2_655 3.254(10) n
PB2 P -1_656 3.750(10) n
PB2 P -1_666 3.182(10) n
PB2 P 101_455 4.150(10) n
PB2 P -102_455 4.278(9) n
PB2 O21 2_655 2.944(14) n
PB2 O21 -1_656 3.010(14) n
PB2 O21 -1_666 4.434(11) n
PB2 O21 101_455 2.775(10) n
PB2 O21 -102_455 4.499(13) n
PB2 O22 1_555 4.393(10) n
PB2 O22 2_655 2.477(13) n
PB2 O22 -1_666 2.899(13) n
PB2 O22 101_445 3.236(9) n
PB2 O23 -1_656 3.406(12) n
PB2 O23 -1_666 2.382(12) n
PB2 O23 -102_455 2.951(9) n
PB2 O1 1_555 2.357(8) n
PB2 O1 2_655 4.071(12) n
PB2 O1 -1_656 4.341(12) n
PB2 O1 -1_666 4.029(12) n
P PB1 101_545 3.381(11) n
P PB1 101_555 3.641(12) n
P PB1 -101_556 3.432(5) n
P PB2 1_555 3.846(7) n
P PB2 2_655 3.254(10) n
P PB2 -1_656 3.750(10) n
P PB2 -1_666 3.182(10) n
P PB2 101_545 4.150(10) n
P PB2 -102_556 4.278(9) n
P P 2_655 4.159(11) n
P P -1_656 4.259(11) n
P P -1_666 4.211(12) n
P P -101_656 3.999(8) n
P O21 1_555 1.550(8) n
P O21 1_565 4.454(8) n
P O21 2_655 4.366(14) n
P O21 -1_656 4.293(12) n
P O21 -2_556 4.420(9) n
P O21 -101_656 3.688(12) n
P O22 1_555 1.538(8) n
P O22 2_655 4.063(12) n
P O22 -1_666 4.260(13) n
P O22 -2_566 4.187(8) n
P O22 -101_656 3.924(12) n
P O23 1_555 1.542(8) n
P O23 -1_656 4.468(13) n
P O23 -1_666 4.191(14) n
P O23 -2_565 4.227(12) n
P O23 -101_656 3.719(12) n
P O1 1_555 1.523(6) n
P O1 2_655 3.403(13) n
P O1 -1_656 3.371(15) n
P O1 -1_666 3.504(15) n
O21 PB1 101_545 2.581(11) n
O21 PB1 -101_556 4.386(10) n
O21 PB2 2_655 2.944(14) n
O21 PB2 -1_656 3.010(14) n
O21 PB2 -1_666 4.434(11) n
O21 PB2 101_545 2.775(10) n
O21 PB2 -102_556 4.499(13) n
O21 P 1_545 4.454(8) n
O21 P 1_555 1.550(8) n
O21 P 2_655 4.366(14) n
O21 P -1_656 4.293(12) n
O21 P -2_555 4.420(9) n
O21 P -101_656 3.688(12) n
O21 O21 2_655 4.362(19) n
O21 O21 -101_646 4.40(2) n
O21 O21 -101_656 4.003(19) n
O21 O22 1_545 3.166(9) n
O21 O22 1_555 2.522(9) n
O21 O22 102_645 4.363(10) n
O21 O22 -101_656 3.379(14) n
O21 O23 1_555 2.525(9) n
O21 O23 -1_656 4.319(12) n
O21 O23 -2_555 3.179(13) n
O21 O23 -101_656 3.138(12) n
O21 O1 1_555 2.510(8) n
O21 O1 2_655 3.342(12) n
O21 O1 -1_656 3.175(13) n
O22 PB1 101_545 4.326(15) n
O22 PB1 101_555 2.601(13) n
O22 PB2 1_555 4.393(10) n
O22 PB2 2_655 2.477(13) n
O22 PB2 -1_666 2.899(13) n
O22 PB2 101_555 3.236(9) n
O22 P 1_555 1.538(8) n
O22 P 2_655 4.063(12) n
O22 P -1_666 4.260(13) n
O22 P -2_565 4.187(8) n
O22 P -101_656 3.924(12) n
O22 O21 1_555 2.522(9) n
O22 O21 1_565 3.166(9) n
O22 O21 102_655 4.363(10) n
O22 O21 -101_656 3.379(14) n
O22 O22 2_655 3.809(17) n
O22 O22 -101_656 4.420(18) n
O22 O23 1_555 2.514(9) n
O22 O23 -1_666 4.050(14) n
O22 O23 -2_565 2.804(13) n
O22 O23 -101_656 3.414(14) n
O22 O1 1_555 2.500(8) n
O22 O1 2_655 3.130(11) n
O22 O1 -1_666 3.337(15) n
O23 PB1 -101_556 2.586(10) n
O23 PB2 -1_656 3.406(12) n
O23 PB2 -1_666 2.382(12) n
O23 PB2 -102_556 2.951(9) n
O23 P 1_555 1.542(8) n
O23 P -1_656 4.468(13) n
O23 P -1_666 4.191(14) n
O23 P -2_566 4.227(12) n
O23 P -101_656 3.719(12) n
O23 O21 1_555 2.525(9) n
O23 O21 -1_656 4.319(12) n
O23 O21 -2_556 3.179(13) n
O23 O21 -101_656 3.138(12) n
O23 O22 1_555 2.514(9) n
O23 O22 -1_666 4.050(14) n
O23 O22 -2_566 2.804(13) n
O23 O22 -101_656 3.414(14) n
O23 O23 102_646 4.496(12) n
O23 O23 102_656 4.496(12) n
O23 O23 -101_656 4.05(2) n
O23 O1 1_555 2.502(8) n
O23 O1 -1_656 3.409(15) n
O23 O1 -1_666 3.248(15) n
O1 PB1 101_545 3.018(13) n
O1 PB1 101_555 3.501(14) n
O1 PB1 -101_556 3.106(10) n
O1 PB2 1_555 2.357(8) n
O1 PB2 2_655 4.071(12) n
O1 PB2 -1_656 4.341(12) n
O1 PB2 -1_666 4.029(12) n
O1 P 1_555 1.523(6) n
O1 P 2_655 3.403(13) n
O1 P -1_656 3.371(15) n
O1 P -1_666 3.504(15) n
O1 O21 1_555 2.510(8) n
O1 O21 2_655 3.342(12) n
O1 O21 -1_656 3.175(13) n
O1 O22 1_555 2.500(8) n
O1 O22 2_655 3.130(11) n
O1 O22 -1_666 3.337(15) n
O1 O23 1_555 2.502(8) n
O1 O23 -1_656 3.409(15) n
O1 O23 -1_666 3.248(15) n
O1 O1 2_655 3.23(2) n
O1 O1 -1_656 3.04(2) n
O1 O1 -1_666 3.39(2) n
